data_4341287
loop_
_publ_author_name
'Alvarez, M. Angeles'
'Garc\'ia, M Esther'
'Garc\'ia-Viv\'o, Daniel'
'Lozano, Raquel'
'Ramos, Alberto'
'Ruiz, Miguel A.'

_publ_section_title
;
 Mild P-P Bond Cleavage in the Methyldiphosphenyl Complex
 [Mo2Cp2(\m-PCy2)(\m-\k(2):\k(2)-P2Me)(CO)2] To Give Novel
 Phosphide-Bridged Trinuclear Derivatives.
;
_journal_issue 20
_journal_name_full 'Inorganic chemistry'
_journal_page_first 11261
_journal_page_last 11273
_journal_paper_doi 10.1021/ic501857f
_journal_volume 53
_journal_year 2014
_chemical_compound_source 'synthesis as described'
_chemical_formula_moiety '2(C29 H35 Mo2 O6 P3 W), C H2 Cl2'
_chemical_formula_sum 'C59 H72 Cl2 Mo4 O12 P6 W2'
_chemical_formula_weight 1981.35
_chemical_name_systematic
;
 ?
;
_space_group_IT_number 2
_symmetry_cell_setting triclinic
_symmetry_Int_Tables_number 2
_symmetry_space_group_name_Hall '-P 1'
_symmetry_space_group_name_H-M 'P -1'
_atom_sites_solution_hydrogens geom
_atom_sites_solution_primary direct
_atom_sites_solution_secondary difmap
_audit_conform_dict_location ftp://ftp.iucr.org/pub/cif_core.dic
_audit_conform_dict_name cif_core.dic
_audit_conform_dict_version 2.4
_audit_creation_method 'WinGX routine CIF_UPDATE'
_cell_angle_alpha 111.258(5)
_cell_angle_beta 99.502(5)
_cell_angle_gamma 106.801(5)
_cell_formula_units_Z 2
_cell_length_a 11.458(5)
_cell_length_b 18.270(5)
_cell_length_c 18.747(5)
_cell_measurement_reflns_used 33109
_cell_measurement_temperature 124(3)
_cell_measurement_theta_max 74.3889
_cell_measurement_theta_min 2.8029
_cell_measurement_wavelength 1.54184
_cell_volume 3337.3(19)
_computing_cell_refinement
;
CrysAlis RED, Oxford Diffraction Ltd.,
Version 1.171.31.7 (release 18-10-2006 CrysAlis171 .NET)
(compiled Oct 18 2006,16:28:17)
;
_computing_data_collection
;
CrysAlis CCD, Oxford Diffraction Ltd.,
Version 1.171.31.7 (release 18-10-2006 CrysAlis171 .NET)
(compiled Oct 18 2006,16:28:17)
;
_computing_data_reduction
;
CrysAlis RED, Oxford Diffraction Ltd.,
Version 1.171.31.7 (release 18-10-2006 CrysAlis171 .NET)
(compiled Oct 18 2006,16:28:17)
;
_computing_molecular_graphics 'Ortep-3 for Windows (Farrugia, 1997)'
_computing_publication_material 'WinGX publication routines (Farrugia, 1999)'
_computing_structure_refinement 'SHELXL-97 (Sheldrick, 2008)'
_computing_structure_solution 'SIR-92 (Altomare, 1994)'
_diffrn_ambient_temperature 124(3)
_diffrn_measured_fraction_theta_full 0.979
_diffrn_measured_fraction_theta_max 0.979
_diffrn_measurement_device_type 'ONYX CCD'
_diffrn_measurement_method CCD
_diffrn_radiation_monochromator graphite
_diffrn_radiation_probe x-ray
_diffrn_radiation_source 'Nova (Cu) X-ray Source'
_diffrn_radiation_type CuK\a
_diffrn_radiation_wavelength 1.54184
_diffrn_reflns_av_R_equivalents 0.0451
_diffrn_reflns_av_unetI/netI 0.03
_diffrn_reflns_limit_h_max 14
_diffrn_reflns_limit_h_min -14
_diffrn_reflns_limit_k_max 22
_diffrn_reflns_limit_k_min -22
_diffrn_reflns_limit_l_max 23
_diffrn_reflns_limit_l_min -23
_diffrn_reflns_number 60753
_diffrn_reflns_theta_full 74.55
_diffrn_reflns_theta_max 74.55
_diffrn_reflns_theta_min 2.81
_exptl_absorpt_coefficient_mu 14.728
_exptl_absorpt_correction_T_max 1.00000
_exptl_absorpt_correction_T_min 0.15917
_exptl_absorpt_correction_type multi-scan
_exptl_absorpt_process_details
;
CrysAlisPro, Agilent Technologies,
Version 1.171.35.19 (release 27-10-2011 CrysAlis171 .NET)
(compiled Oct 27 2011,15:02:11)
Empirical absorption correction using spherical harmonics,
 implemented in SCALE3 ABSPACK scaling algorithm.
;
_exptl_crystal_colour brown
_exptl_crystal_density_diffrn 1.972
_exptl_crystal_density_method 'not measured'
_exptl_crystal_description needle
_exptl_crystal_F_000 1924
_exptl_crystal_size_max 0.29
_exptl_crystal_size_mid 0.05
_exptl_crystal_size_min 0.04
_refine_diff_density_max 1.279
_refine_diff_density_min -1.428
_refine_diff_density_rms 0.128
_refine_ls_extinction_method none
_refine_ls_goodness_of_fit_ref 1.045
_refine_ls_hydrogen_treatment constr
_refine_ls_matrix_type full
_refine_ls_number_parameters 758
_refine_ls_number_reflns 13398
_refine_ls_number_restraints 0
_refine_ls_restrained_S_all 1.045
_refine_ls_R_factor_all 0.0399
_refine_ls_R_factor_gt 0.0328
_refine_ls_shift/su_max 0.033
_refine_ls_shift/su_mean 0.001
_refine_ls_structure_factor_coef Fsqd
_refine_ls_weighting_details 'calc w=1/[\s^2^(Fo^2^)+(0.0403P)^2^+8.5689P] where P=(Fo^2^+2Fc^2^)/3'
_refine_ls_weighting_scheme calc
_refine_ls_wR_factor_gt 0.0802
_refine_ls_wR_factor_ref 0.0855
_reflns_number_gt 11684
_reflns_number_total 13398
_reflns_threshold_expression >2\s(I)
_cod_data_source_file ic501857f_si_002.cif
_cod_data_source_block compound2d
_cod_depositor_comments 'Adding full bibliography for 4341286--4341289.cif.'
_cod_database_code 4341287

loop_
_symmetry_equiv_pos_as_xyz
'x, y, z'
'-x, -y, -z'

loop_
_atom_site_label
_atom_site_type_symbol
_atom_site_fract_x
_atom_site_fract_y
_atom_site_fract_z
_atom_site_U_iso_or_equiv
_atom_site_adp_type
_atom_site_occupancy
_atom_site_symmetry_multiplicity
_atom_site_calc_flag
_atom_site_refinement_flags
_atom_site_disorder_assembly
_atom_site_disorder_group
Mo1 Mo 0.86661(3) 0.13399(2) 0.51602(2) 0.02417(8) Uani 1 1 d . A .
Mo2 Mo 0.97474(3) 0.31461(2) 0.54434(2) 0.02270(8) Uani 1 1 d . . .
W1 W 0.90844(2) 0.234371(13) 0.356090(12) 0.02837(6) Uani 1 1 d . A .
P1 P 0.77074(11) 0.20604(7) 0.44712(7) 0.0271(2) Uani 1 1 d . A .
P2 P 1.00266(11) 0.18735(7) 0.44704(7) 0.0274(2) Uani 1 1 d . A .
P3 P 0.84855(10) 0.25219(7) 0.61944(7) 0.0237(2) Uani 1 1 d . A .
O1 O 1.1240(3) 0.1777(2) 0.6405(2) 0.0395(8) Uani 1 1 d . . .
O2 O 0.7974(4) 0.3989(2) 0.4895(2) 0.0383(8) Uani 1 1 d . . .
O3 O 1.0099(4) 0.1406(3) 0.2193(2) 0.0544(11) Uani 1 1 d . A .
O4 O 1.1411(4) 0.3976(3) 0.3838(2) 0.0541(11) Uani 1 1 d . A .
O5 O 0.7618(4) 0.3359(2) 0.3009(2) 0.0473(9) Uani 1 1 d . A .
O6 O 0.6625(4) 0.0686(3) 0.2405(3) 0.0570(11) Uani 1 1 d . A .
C1 C 1.0304(5) 0.1657(3) 0.5959(3) 0.0309(10) Uani 1 1 d . A .
C2 C 0.8552(5) 0.3619(3) 0.5053(3) 0.0294(10) Uani 1 1 d . A .
C3 C 0.9732(5) 0.1775(3) 0.2678(3) 0.0389(12) Uani 1 1 d . . .
C4 C 1.0614(5) 0.3396(3) 0.3784(3) 0.0391(12) Uani 1 1 d . . .
C5 C 0.8131(5) 0.2969(3) 0.3192(3) 0.0330(10) Uani 1 1 d . . .
C6 C 0.7505(5) 0.1290(3) 0.2852(3) 0.0396(12) Uani 1 1 d . . .
C7 C 1.1656(5) 0.1863(3) 0.4584(3) 0.0366(11) Uani 1 1 d . . .
H7A H 1.2021 0.1938 0.5117 0.055 Uiso 1 1 calc R A .
H7B H 1.2181 0.2315 0.4493 0.055 Uiso 1 1 calc R . .
H7C H 1.1613 0.1329 0.42 0.055 Uiso 1 1 calc R . .
C8 C 0.8435(9) -0.0037(5) 0.4953(7) 0.0214(17) Uiso 0.5 1 d P A 1
H8 H 0.914 -0.0154 0.5125 0.026 Uiso 0.5 1 calc PR A 1
C9 C 0.7993(10) -0.0073(5) 0.4192(6) 0.0214(18) Uiso 0.5 1 d P A 1
H9 H 0.8351 -0.0223 0.3777 0.026 Uiso 0.5 1 calc PR A 1
C10 C 0.6910(10) 0.0155(5) 0.4159(6) 0.0217(19) Uiso 0.5 1 d P A 1
H10 H 0.6438 0.0176 0.3718 0.026 Uiso 0.5 1 calc PR A 1
C11 C 0.6668(9) 0.0345(6) 0.4903(7) 0.0240(19) Uiso 0.5 1 d P A 1
H11 H 0.6025 0.0525 0.5046 0.029 Uiso 0.5 1 calc PR A 1
C12 C 0.7633(12) 0.0205(6) 0.5417(6) 0.029(2) Uiso 0.5 1 d P A 1
H12 H 0.7699 0.0264 0.5938 0.034 Uiso 0.5 1 calc PR A 1
C8B C 0.8272(15) -0.0083(9) 0.4480(12) 0.057(4) Uiso 0.5 1 d P A 2
H8B H 0.8893 -0.0245 0.428 0.068 Uiso 0.5 1 calc PR A 2
C9B C 0.7333(14) 0.0074(7) 0.4083(7) 0.039(3) Uiso 0.5 1 d P A 2
H9B H 0.7213 0.004 0.3567 0.047 Uiso 0.5 1 calc PR A 2
C10B C 0.6587(12) 0.0292(8) 0.4574(10) 0.044(3) Uiso 0.5 1 d P A 2
H10B H 0.5874 0.0418 0.4445 0.053 Uiso 0.5 1 calc PR A 2
C11B C 0.7121(12) 0.0285(6) 0.5311(7) 0.030(2) Uiso 0.5 1 d P A 2
H11B H 0.6837 0.0418 0.5761 0.036 Uiso 0.5 1 calc PR A 2
C12B C 0.8147(13) 0.0040(7) 0.5228(8) 0.043(3) Uiso 0.5 1 d P A 2
H12B H 0.8667 -0.0029 0.5615 0.051 Uiso 0.5 1 calc PR A 2
C13 C 1.1781(5) 0.3647(3) 0.6346(3) 0.0388(12) Uani 1 1 d . A .
H13 H 1.2077 0.3279 0.6486 0.047 Uiso 1 1 calc R . .
C14 C 1.1916(4) 0.3832(3) 0.5689(3) 0.0349(11) Uani 1 1 d . A .
H14 H 1.2323 0.3612 0.5322 0.042 Uiso 1 1 calc R . .
C15 C 1.1324(5) 0.4409(3) 0.5688(3) 0.0359(11) Uani 1 1 d . A .
H15 H 1.1273 0.4641 0.5323 0.043 Uiso 1 1 calc R . .
C16 C 1.0823(5) 0.4571(3) 0.6342(3) 0.0402(12) Uani 1 1 d . A .
H16 H 1.037 0.4923 0.6478 0.048 Uiso 1 1 calc R . .
C17 C 1.1125(5) 0.4110(3) 0.6749(3) 0.0387(12) Uani 1 1 d . A .
H17 H 1.0923 0.4113 0.721 0.046 Uiso 1 1 calc R . .
C18 C 0.6908(5) 0.2624(3) 0.6150(3) 0.0350(11) Uani 1 1 d . . .
H18 H 0.6468 0.2366 0.5573 0.042 Uiso 1 1 calc R A .
C19 C 0.6947(5) 0.3529(3) 0.6441(3) 0.0318(10) Uani 1 1 d . A .
H19A H 0.7355 0.3834 0.7017 0.038 Uiso 1 1 calc R . .
H19B H 0.745 0.382 0.6186 0.038 Uiso 1 1 calc R . .
C20 C 0.5601(6) 0.3525(4) 0.6244(4) 0.0500(14) Uani 1 1 d . . .
H20A H 0.5645 0.4104 0.6486 0.06 Uiso 1 1 calc R A .
H20B H 0.5255 0.3307 0.5666 0.06 Uiso 1 1 calc R . .
C21 C 0.4726(6) 0.3007(4) 0.6530(4) 0.0580(17) Uani 1 1 d . A .
H21A H 0.3874 0.2999 0.6358 0.07 Uiso 1 1 calc R . .
H21B H 0.501 0.3266 0.7112 0.07 Uiso 1 1 calc R . .
C22 C 0.4672(5) 0.2109(4) 0.6216(4) 0.0450(13) Uani 1 1 d . . .
H22A H 0.431 0.1831 0.5636 0.054 Uiso 1 1 calc R A .
H22B H 0.4123 0.1797 0.6436 0.054 Uiso 1 1 calc R . .
C23 C 0.6037(5) 0.2101(4) 0.6451(4) 0.0446(13) Uani 1 1 d . A .
H23A H 0.6369 0.2331 0.703 0.053 Uiso 1 1 calc R . .
H23B H 0.5996 0.1522 0.6219 0.053 Uiso 1 1 calc R . .
C24 C 0.9281(4) 0.2760(3) 0.7250(3) 0.0282(9) Uani 1 1 d . . .
H24 H 1.019 0.2888 0.7296 0.034 Uiso 1 1 calc R A .
C25 C 0.9231(5) 0.3537(3) 0.7912(3) 0.0332(10) Uani 1 1 d . A .
H25A H 0.9521 0.4023 0.7795 0.04 Uiso 1 1 calc R . .
H25B H 0.8354 0.343 0.7919 0.04 Uiso 1 1 calc R . .
C26 C 1.0062(6) 0.3739(4) 0.8732(3) 0.0461(13) Uani 1 1 d . . .
H26A H 0.999 0.4222 0.9138 0.055 Uiso 1 1 calc R A .
H26B H 1.0949 0.3889 0.8739 0.055 Uiso 1 1 calc R . .
C27 C 0.9650(7) 0.2972(4) 0.8927(3) 0.0513(15) Uani 1 1 d . A .
H27A H 1.0225 0.3099 0.9436 0.062 Uiso 1 1 calc R . .
H27B H 0.8794 0.286 0.8977 0.062 Uiso 1 1 calc R . .
C28 C 0.9672(6) 0.2189(4) 0.8269(3) 0.0452(13) Uani 1 1 d . . .
H28A H 0.9359 0.1705 0.8386 0.054 Uiso 1 1 calc R A .
H28B H 1.0546 0.228 0.8261 0.054 Uiso 1 1 calc R . .
C29 C 0.8843(5) 0.1996(3) 0.7442(3) 0.0357(11) Uani 1 1 d . A .
H29A H 0.8901 0.1508 0.7034 0.043 Uiso 1 1 calc R . .
H29B H 0.7956 0.1858 0.7434 0.043 Uiso 1 1 calc R . .
Mo1B Mo 0.50543(3) 0.67728(2) -0.05119(2) 0.02267(8) Uani 1 1 d . B .
Mo2B Mo 0.67820(3) 0.84209(2) -0.03788(2) 0.02568(8) Uani 1 1 d . B .
W1B W 0.58581(2) 0.774167(13) 0.135227(12) 0.02802(6) Uani 1 1 d . . .
P1B P 0.72479(10) 0.76313(7) 0.03948(7) 0.0264(2) Uani 1 1 d . B .
P2B P 0.53101(11) 0.82549(7) 0.03768(7) 0.0284(2) Uani 1 1 d . B .
P3B P 0.64699(10) 0.70263(7) -0.13525(7) 0.0242(2) Uani 1 1 d . . .
O1B O 0.4466(4) 0.8313(2) -0.1615(2) 0.0487(10) Uani 1 1 d . . .
O2B O 0.6250(3) 0.5689(2) 0.0105(2) 0.0370(8) Uani 1 1 d . B .
O3B O 0.8552(4) 0.9231(3) 0.2424(2) 0.0548(11) Uani 1 1 d . . .
O4B O 0.4764(4) 0.8913(2) 0.2490(2) 0.0501(10) Uani 1 1 d . . .
O5B O 0.3287(4) 0.6339(3) 0.1174(2) 0.0516(10) Uani 1 1 d . . .
O6B O 0.6957(4) 0.6673(2) 0.2071(2) 0.0450(9) Uani 1 1 d . . .
C1B C 0.5292(5) 0.8306(3) -0.1174(3) 0.0358(11) Uani 1 1 d . B .
C2B C 0.5887(4) 0.6130(3) -0.0091(3) 0.0290(9) Uani 1 1 d . . .
C3B C 0.7585(5) 0.8698(3) 0.2022(3) 0.0394(12) Uani 1 1 d . B .
C4B C 0.5192(5) 0.8476(3) 0.2111(3) 0.0370(11) Uani 1 1 d . B .
C5B C 0.4184(5) 0.6837(3) 0.1194(3) 0.0377(11) Uani 1 1 d . B .
C6B C 0.6565(5) 0.7074(3) 0.1829(3) 0.0315(10) Uani 1 1 d . B .
C7B C 0.3944(5) 0.8595(4) 0.0275(4) 0.0432(12) Uani 1 1 d . . .
H7B1 H 0.4226 0.9192 0.0611 0.065 Uiso 1 1 calc R B .
H7B2 H 0.329 0.8286 0.0436 0.065 Uiso 1 1 calc R . .
H7B3 H 0.3605 0.8482 -0.0274 0.065 Uiso 1 1 calc R . .
C51 C 0.8242(11) 0.9300(7) -0.0731(6) 0.033(3) Uiso 0.6 1 d P B 1
H51 H 0.8188 0.917 -0.1266 0.04 Uiso 0.6 1 calc PR B 1
C52 C 0.8948(9) 0.9050(6) -0.0220(7) 0.031(2) Uiso 0.6 1 d P B 1
H52 H 0.9424 0.8717 -0.0368 0.037 Uiso 0.6 1 calc PR B 1
C53 C 0.8795(9) 0.9397(6) 0.0550(6) 0.032(2) Uiso 0.6 1 d P B 1
H53 H 0.9164 0.9338 0.0996 0.038 Uiso 0.6 1 calc PR B 1
C54 C 0.7993(10) 0.9846(6) 0.0528(6) 0.034(2) Uiso 0.6 1 d P B 1
H54 H 0.7737 1.0134 0.0955 0.041 Uiso 0.6 1 calc PR B 1
C55 C 0.7640(10) 0.9783(7) -0.0262(7) 0.038(3) Uiso 0.6 1 d P B 1
H55 H 0.7105 1.0019 -0.0442 0.046 Uiso 0.6 1 calc PR B 1
C51B C 0.8470(14) 0.9194(9) -0.0679(9) 0.025(4) Uiso 0.4 1 d P B 2
H51B H 0.8597 0.8958 -0.1176 0.031 Uiso 0.4 1 calc PR B 2
C52B C 0.8976(14) 0.9106(9) 0.0025(11) 0.033(4) Uiso 0.4 1 d P B 2
H52B H 0.95 0.8809 0.0069 0.04 Uiso 0.4 1 calc PR B 2
C53B C 0.8541(14) 0.9547(9) 0.0630(8) 0.027(3) Uiso 0.4 1 d P B 2
H53B H 0.8732 0.9589 0.1148 0.033 Uiso 0.4 1 calc PR B 2
C54B C 0.7752(13) 0.9928(8) 0.0338(9) 0.030(3) Uiso 0.4 1 d P B 2
H54B H 0.734 1.0249 0.062 0.036 Uiso 0.4 1 calc PR B 2
C55B C 0.7736(13) 0.9708(8) -0.0478(9) 0.025(3) Uiso 0.4 1 d P B 2
H55B H 0.7315 0.9873 -0.0823 0.03 Uiso 0.4 1 calc PR B 2
C56 C 0.2898(4) 0.6451(3) -0.0617(3) 0.0321(10) Uani 1 1 d . . .
H56 H 0.2648 0.6776 -0.0208 0.039 Uiso 1 1 calc R B .
C57 C 0.3174(4) 0.5732(3) -0.0671(3) 0.0335(10) Uani 1 1 d . B .
H57 H 0.3132 0.5496 -0.0307 0.04 Uiso 1 1 calc R . .
C58 C 0.3528(4) 0.5434(3) -0.1380(3) 0.0352(11) Uani 1 1 d . . .
H58 H 0.3778 0.4975 -0.1557 0.042 Uiso 1 1 calc R B .
C59 C 0.3435(4) 0.5953(3) -0.1768(3) 0.0334(10) Uani 1 1 d . B .
H59 H 0.3591 0.5887 -0.2255 0.04 Uiso 1 1 calc R . .
C60 C 0.3066(4) 0.6590(3) -0.1294(3) 0.0343(10) Uani 1 1 d . B .
H60 H 0.2952 0.7025 -0.1406 0.041 Uiso 1 1 calc R . .
C61 C 0.7810(4) 0.6642(3) -0.1294(3) 0.0278(9) Uani 1 1 d . B .
H61 H 0.8287 0.691 -0.0722 0.033 Uiso 1 1 calc R . .
C62 C 0.8774(4) 0.6946(3) -0.1701(3) 0.0336(10) Uani 1 1 d . . .
H62A H 0.9042 0.7555 -0.1513 0.04 Uiso 1 1 calc R B .
H62B H 0.8371 0.668 -0.2277 0.04 Uiso 1 1 calc R . .
C63 C 0.9946(5) 0.6725(3) -0.1517(3) 0.0402(12) Uani 1 1 d . B .
H63A H 1.0519 0.6893 -0.1806 0.048 Uiso 1 1 calc R . .
H63B H 1.0402 0.704 -0.0947 0.048 Uiso 1 1 calc R . .
C64 C 0.9562(5) 0.5779(3) -0.1755(3) 0.0395(12) Uani 1 1 d . . .
H64A H 1.0317 0.5664 -0.1602 0.047 Uiso 1 1 calc R B .
H64B H 0.9193 0.5467 -0.2334 0.047 Uiso 1 1 calc R . .
C65 C 0.8597(5) 0.5474(3) -0.1354(3) 0.0362(11) Uani 1 1 d . B .
H65A H 0.8991 0.5747 -0.0776 0.043 Uiso 1 1 calc R . .
H65B H 0.834 0.4866 -0.1535 0.043 Uiso 1 1 calc R . .
C66 C 0.7416(4) 0.5682(3) -0.1555(3) 0.0298(10) Uani 1 1 d . . .
H66A H 0.6824 0.55 -0.1282 0.036 Uiso 1 1 calc R B .
H66B H 0.6986 0.5377 -0.2129 0.036 Uiso 1 1 calc R . .
C71 C 0.5726(4) 0.6742(3) -0.2433(3) 0.0263(9) Uani 1 1 d . B .
H71 H 0.489 0.6789 -0.2461 0.032 Uiso 1 1 calc R . .
C72 C 0.5433(4) 0.5825(3) -0.3030(3) 0.0288(9) Uani 1 1 d . . .
H72A H 0.6229 0.5745 -0.3054 0.035 Uiso 1 1 calc R B .
H72B H 0.4957 0.5435 -0.2846 0.035 Uiso 1 1 calc R . .
C73 C 0.4662(5) 0.5632(3) -0.3861(3) 0.0362(11) Uani 1 1 d . B .
H73A H 0.3831 0.5655 -0.3846 0.043 Uiso 1 1 calc R . .
H73B H 0.4527 0.506 -0.4231 0.043 Uiso 1 1 calc R . .
C74 C 0.5326(5) 0.6254(4) -0.4167(3) 0.0414(12) Uani 1 1 d . . .
H74A H 0.4772 0.6137 -0.4679 0.05 Uiso 1 1 calc R B .
H74B H 0.6105 0.6179 -0.4251 0.05 Uiso 1 1 calc R . .
C75 C 0.5649(5) 0.7167(3) -0.3569(3) 0.0381(11) Uani 1 1 d . B .
H75A H 0.6128 0.7552 -0.3758 0.046 Uiso 1 1 calc R . .
H75B H 0.4863 0.726 -0.3539 0.046 Uiso 1 1 calc R . .
C76 C 0.6434(4) 0.7366(3) -0.2734(3) 0.0315(10) Uani 1 1 d . . .
H76A H 0.6586 0.7942 -0.2365 0.038 Uiso 1 1 calc R B .
H76B H 0.7256 0.7327 -0.2752 0.038 Uiso 1 1 calc R . .
C80 C 0.6663(12) 0.9746(8) 0.7464(7) 0.123(5) Uani 1 1 d . . .
H80A H 0.6691 1.0322 0.7692 0.148 Uiso 1 1 calc R . .
H80B H 0.6287 0.9455 0.7761 0.148 Uiso 1 1 calc R . .
Cl1 Cl 0.8168(2) 0.97501(15) 0.75044(16) 0.0996(8) Uani 1 1 d . . .
Cl2 Cl 0.5719(2) 0.91820(15) 0.63909(19) 0.1143(10) Uani 1 1 d . . .

loop_
_atom_site_aniso_label
_atom_site_aniso_U_11
_atom_site_aniso_U_22
_atom_site_aniso_U_33
_atom_site_aniso_U_23
_atom_site_aniso_U_13
_atom_site_aniso_U_12
Mo1 0.02383(17) 0.01941(15) 0.02660(17) 0.00768(13) 0.00704(14) 0.00786(13)
Mo2 0.01948(16) 0.01988(15) 0.02556(17) 0.00804(13) 0.00641(13) 0.00574(12)
W1 0.02900(11) 0.02758(11) 0.02625(11) 0.01092(8) 0.00722(9) 0.00924(9)
P1 0.0220(5) 0.0232(5) 0.0312(6) 0.0105(4) 0.0048(5) 0.0055(4)
P2 0.0275(6) 0.0264(5) 0.0290(6) 0.0108(4) 0.0108(5) 0.0116(4)
P3 0.0215(5) 0.0211(5) 0.0269(5) 0.0088(4) 0.0078(4) 0.0080(4)
O1 0.0339(19) 0.0360(18) 0.041(2) 0.0089(15) 0.0018(17) 0.0190(15)
O2 0.045(2) 0.0369(18) 0.0399(19) 0.0186(16) 0.0120(17) 0.0232(17)
O3 0.059(3) 0.046(2) 0.047(2) 0.0078(19) 0.027(2) 0.014(2)
O4 0.057(3) 0.042(2) 0.047(2) 0.0156(18) 0.020(2) -0.0015(19)
O5 0.053(2) 0.045(2) 0.043(2) 0.0211(18) 0.0047(18) 0.0196(19)
O6 0.053(3) 0.044(2) 0.046(2) 0.0147(19) -0.003(2) -0.003(2)
C1 0.038(3) 0.025(2) 0.034(2) 0.0107(19) 0.018(2) 0.0159(19)
C2 0.031(2) 0.028(2) 0.030(2) 0.0149(19) 0.0095(19) 0.0099(19)
C3 0.040(3) 0.034(3) 0.033(3) 0.010(2) 0.010(2) 0.007(2)
C4 0.038(3) 0.041(3) 0.033(3) 0.013(2) 0.010(2) 0.012(2)
C5 0.033(3) 0.036(2) 0.028(2) 0.017(2) 0.005(2) 0.010(2)
C6 0.040(3) 0.040(3) 0.038(3) 0.020(2) 0.010(2) 0.012(2)
C7 0.032(3) 0.041(3) 0.044(3) 0.018(2) 0.018(2) 0.020(2)
C13 0.024(2) 0.032(2) 0.047(3) 0.015(2) -0.001(2) 0.0016(19)
C14 0.019(2) 0.030(2) 0.042(3) 0.008(2) 0.010(2) -0.0003(18)
C15 0.030(2) 0.028(2) 0.038(3) 0.015(2) 0.002(2) -0.0010(19)
C16 0.026(2) 0.026(2) 0.048(3) 0.002(2) 0.005(2) 0.0028(19)
C17 0.025(2) 0.037(3) 0.028(2) 0.004(2) 0.003(2) -0.008(2)
C18 0.027(2) 0.028(2) 0.049(3) 0.013(2) 0.013(2) 0.0123(19)
C19 0.030(2) 0.029(2) 0.035(2) 0.0101(19) 0.011(2) 0.0123(19)
C20 0.045(3) 0.049(3) 0.067(4) 0.026(3) 0.020(3) 0.030(3)
C21 0.037(3) 0.071(4) 0.074(4) 0.030(4) 0.025(3) 0.031(3)
C22 0.028(3) 0.044(3) 0.059(4) 0.020(3) 0.019(3) 0.009(2)
C23 0.039(3) 0.045(3) 0.052(3) 0.021(3) 0.019(3) 0.016(2)
C24 0.028(2) 0.027(2) 0.030(2) 0.0107(18) 0.0103(19) 0.0128(18)
C25 0.040(3) 0.030(2) 0.030(2) 0.0090(19) 0.013(2) 0.017(2)
C26 0.055(3) 0.042(3) 0.032(3) 0.006(2) 0.008(3) 0.021(3)
C27 0.071(4) 0.061(4) 0.029(3) 0.020(3) 0.009(3) 0.037(3)
C28 0.059(4) 0.044(3) 0.034(3) 0.020(2) 0.004(3) 0.024(3)
C29 0.042(3) 0.032(2) 0.032(2) 0.014(2) 0.008(2) 0.014(2)
Mo1B 0.01718(16) 0.02115(16) 0.02683(17) 0.00907(13) 0.00467(13) 0.00622(12)
Mo2B 0.02326(17) 0.01999(16) 0.02846(18) 0.00839(13) 0.00498(14) 0.00527(13)
W1B 0.02641(11) 0.02840(11) 0.02773(11) 0.01013(8) 0.00806(9) 0.01108(8)
P1B 0.0199(5) 0.0259(5) 0.0281(5) 0.0093(4) 0.0036(4) 0.0067(4)
P2B 0.0257(6) 0.0257(5) 0.0326(6) 0.0100(5) 0.0081(5) 0.0121(4)
P3B 0.0196(5) 0.0224(5) 0.0270(5) 0.0089(4) 0.0054(4) 0.0061(4)
O1B 0.044(2) 0.046(2) 0.054(2) 0.0238(19) -0.0007(19) 0.0186(18)
O2B 0.039(2) 0.0318(17) 0.0412(19) 0.0175(15) 0.0066(16) 0.0166(15)
O3B 0.038(2) 0.051(2) 0.047(2) 0.0056(19) 0.0074(19) 0.0014(19)
O4B 0.050(2) 0.044(2) 0.052(2) 0.0082(18) 0.023(2) 0.0232(19)
O5B 0.041(2) 0.056(2) 0.050(2) 0.023(2) 0.0211(19) 0.0038(19)
O6B 0.049(2) 0.042(2) 0.040(2) 0.0173(17) 0.0040(18) 0.0184(18)
C1B 0.040(3) 0.026(2) 0.041(3) 0.012(2) 0.014(2) 0.012(2)
C2B 0.026(2) 0.029(2) 0.031(2) 0.0123(19) 0.0077(19) 0.0097(18)
C3B 0.038(3) 0.039(3) 0.035(3) 0.012(2) 0.012(2) 0.011(2)
C4B 0.033(3) 0.035(3) 0.040(3) 0.013(2) 0.009(2) 0.013(2)
C5B 0.033(3) 0.042(3) 0.036(3) 0.016(2) 0.011(2) 0.014(2)
C6B 0.030(2) 0.035(2) 0.028(2) 0.014(2) 0.004(2) 0.013(2)
C7B 0.037(3) 0.046(3) 0.055(3) 0.021(3) 0.016(3) 0.027(2)
C56 0.016(2) 0.038(2) 0.040(3) 0.016(2) 0.0056(19) 0.0088(18)
C57 0.020(2) 0.037(2) 0.039(3) 0.019(2) 0.006(2) 0.0038(19)
C58 0.024(2) 0.026(2) 0.041(3) 0.008(2) 0.001(2) 0.0021(18)
C59 0.018(2) 0.036(2) 0.032(2) 0.010(2) -0.0008(19) 0.0012(18)
C60 0.023(2) 0.036(2) 0.041(3) 0.019(2) 0.003(2) 0.0072(19)
C61 0.021(2) 0.031(2) 0.031(2) 0.0139(19) 0.0071(18) 0.0099(18)
C62 0.026(2) 0.037(3) 0.036(3) 0.016(2) 0.010(2) 0.011(2)
C63 0.028(3) 0.042(3) 0.048(3) 0.018(2) 0.012(2) 0.012(2)
C64 0.025(2) 0.041(3) 0.049(3) 0.014(2) 0.009(2) 0.017(2)
C65 0.037(3) 0.035(2) 0.036(3) 0.011(2) 0.008(2) 0.020(2)
C66 0.025(2) 0.031(2) 0.032(2) 0.0116(19) 0.0088(19) 0.0117(18)
C71 0.026(2) 0.026(2) 0.026(2) 0.0118(18) 0.0069(18) 0.0085(17)
C72 0.025(2) 0.024(2) 0.032(2) 0.0087(18) 0.0069(19) 0.0079(17)
C73 0.033(3) 0.033(2) 0.029(2) 0.005(2) 0.002(2) 0.008(2)
C74 0.040(3) 0.051(3) 0.029(3) 0.017(2) 0.008(2) 0.015(2)
C75 0.036(3) 0.044(3) 0.037(3) 0.023(2) 0.009(2) 0.014(2)
C76 0.025(2) 0.033(2) 0.032(2) 0.015(2) 0.0050(19) 0.0057(19)
C80 0.187(12) 0.151(10) 0.157(11) 0.109(9) 0.125(10) 0.140(10)
Cl1 0.0900(16) 0.0802(14) 0.1056(17) 0.0353(13) -0.0086(13) 0.0288(12)
Cl2 0.0720(14) 0.0697(13) 0.158(3) 0.0430(15) -0.0263(15) 0.0106(11)

loop_
_atom_type_symbol
_atom_type_description
_atom_type_scat_dispersion_real
_atom_type_scat_dispersion_imag
_atom_type_scat_source
C C 0.0181 0.0091 'International Tables Vol C Tables 4.2.6.8 and 6.1.1.4'
H H 0 0 'International Tables Vol C Tables 4.2.6.8 and 6.1.1.4'
O O 0.0492 0.0322 'International Tables Vol C Tables 4.2.6.8 and 6.1.1.4'
P P 0.2955 0.4335 'International Tables Vol C Tables 4.2.6.8 and 6.1.1.4'
Mo Mo -0.0483 2.7339 'International Tables Vol C Tables 4.2.6.8 and 6.1.1.4'
W W -5.4734 5.5774 'International Tables Vol C Tables 4.2.6.8 and 6.1.1.4'
Cl Cl 0.3639 0.7018 'International Tables Vol C Tables 4.2.6.8 and 6.1.1.4'

loop_
_geom_angle_atom_site_label_1
_geom_angle_atom_site_label_2
_geom_angle_atom_site_label_3
_geom_angle
C1 Mo1 C8B 97.4(5)
C1 Mo1 C9B 131.7(4)
C8B Mo1 C9B 34.4(5)
C1 Mo1 C11 129.2(3)
C8B Mo1 C11 60.9(4)
C9B Mo1 C11 45.8(4)
C1 Mo1 C12 92.6(3)
C8B Mo1 C12 50.3(5)
C9B Mo1 C12 61.8(4)
C11 Mo1 C12 37.3(4)
C1 Mo1 C8 83.7(3)
C8B Mo1 C8 20.9(4)
C9B Mo1 C8 51.2(4)
C11 Mo1 C8 60.0(3)
C12 Mo1 C8 35.5(3)
C1 Mo1 C12B 84.3(3)
C8B Mo1 C12B 34.5(5)
C9B Mo1 C12B 57.4(4)
C11 Mo1 C12B 51.0(4)
C12 Mo1 C12B 20.0(3)
C8 Mo1 C12B 16.1(3)
C1 Mo1 C11B 106.7(4)
C8B Mo1 C11B 57.7(5)
C9B Mo1 C11B 58.1(4)
C11 Mo1 C11B 22.5(3)
C12 Mo1 C11B 16.2(3)
C8 Mo1 C11B 48.0(4)
C12B Mo1 C11B 34.4(4)
C1 Mo1 C10B 140.5(4)
C8B Mo1 C10B 57.5(5)
C9B Mo1 C10B 34.7(4)
C11 Mo1 C10B 14.1(3)
C12 Mo1 C10B 48.0(4)
C8 Mo1 C10B 62.5(4)
C12B Mo1 C10B 57.5(4)
C11B Mo1 C10B 35.2(4)
C1 Mo1 C9 110.0(3)
C8B Mo1 C9 14.5(4)
C9B Mo1 C9 22.0(3)
C11 Mo1 C9 58.8(3)
C12 Mo1 C9 58.8(3)
C8 Mo1 C9 34.9(3)
C12B Mo1 C9 46.5(4)
C11B Mo1 C9 62.2(3)
C10B Mo1 C9 51.7(4)
C1 Mo1 C10 142.2(3)
C8B Mo1 C10 45.6(5)
C9B Mo1 C10 14.1(3)
C11 Mo1 C10 35.0(3)
C12 Mo1 C10 59.6(3)
C8 Mo1 C10 58.7(3)
C12B Mo1 C10 60.7(4)
C11B Mo1 C10 51.7(3)
C10B Mo1 C10 22.1(4)
C9 Mo1 C10 35.1(3)
C1 Mo1 P2 83.71(14)
C8B Mo1 P2 98.6(4)
C9B Mo1 P2 97.6(3)
C11 Mo1 P2 140.6(3)
C12 Mo1 P2 148.0(3)
C8 Mo1 P2 112.7(3)
C12B Mo1 P2 128.6(4)
C11B Mo1 P2 154.6(2)
C10B Mo1 P2 126.6(4)
C9 Mo1 P2 92.6(2)
C10 Mo1 P2 106.2(3)
C2 Mo2 C15 84.57(19)
C2 Mo2 C14 118.35(19)
C15 Mo2 C14 35.48(18)
C2 Mo2 C16 80.8(2)
C15 Mo2 C16 35.36(19)
C14 Mo2 C16 58.70(18)
C2 Mo2 C13 138.37(19)
C15 Mo2 C13 58.64(18)
C14 Mo2 C13 35.29(19)
C16 Mo2 C13 58.13(19)
C2 Mo2 C17 111.0(2)
C15 Mo2 C17 58.18(18)
C14 Mo2 C17 58.08(17)
C16 Mo2 C17 34.7(2)
C13 Mo2 C17 34.50(19)
C2 Mo2 P1 66.20(14)
C15 Mo2 P1 141.97(13)
C14 Mo2 P1 147.30(13)
C16 Mo2 P1 145.40(14)
C13 Mo2 P1 155.40(13)
C17 Mo2 P1 154.06(12)
C2 Mo2 P3 98.38(14)
C15 Mo2 P3 138.55(13)
C14 Mo2 P3 132.97(14)
C16 Mo2 P3 103.94(14)
C13 Mo2 P3 97.69(14)
C17 Mo2 P3 82.80(13)
P1 Mo2 P3 72.51(4)
C2 Mo2 P2 120.18(14)
C15 Mo2 P2 112.04(14)
C14 Mo2 P2 84.73(13)
C16 Mo2 P2 143.42(13)
C13 Mo2 P2 93.32(14)
C17 Mo2 P2 126.92(15)
P1 Mo2 P2 67.75(5)
P3 Mo2 P2 102.08(4)
C2 Mo2 Mo1 117.53(13)
C15 Mo2 Mo1 156.32(14)
C14 Mo2 Mo1 120.87(13)
C16 Mo2 Mo1 149.02(15)
C13 Mo2 Mo1 102.46(13)
C17 Mo2 Mo1 115.51(14)
P1 Mo2 Mo1 53.61(3)
P3 Mo2 Mo1 51.38(3)
P2 Mo2 Mo1 50.90(3)
C2 Mo2 W1 73.36(13)
C15 Mo2 W1 96.29(13)
C14 Mo2 W1 95.26(13)
C16 Mo2 W1 127.40(15)
C13 Mo2 W1 125.32(14)
C17 Mo2 W1 152.35(12)
P1 Mo2 W1 53.47(3)
P3 Mo2 W1 124.33(3)
P2 Mo2 W1 48.76(3)
Mo1 Mo2 W1 83.195(14)
C3 W1 C5 107.7(2)
C3 W1 C6 79.4(2)
C5 W1 C6 85.7(2)
C3 W1 C4 83.5(2)
C5 W1 C4 81.5(2)
C6 W1 C4 154.3(2)
C3 W1 P2 94.87(17)
C5 W1 P2 157.39(14)
C6 W1 P2 100.56(16)
C4 W1 P2 99.80(16)
C3 W1 P1 142.99(15)
C5 W1 P1 94.42(15)
C6 W1 P1 72.92(16)
C4 W1 P1 129.98(15)
P2 W1 P1 67.29(5)
C3 W1 Mo2 141.41(16)
C5 W1 Mo2 106.16(14)
C6 W1 Mo2 121.35(15)
C4 W1 Mo2 83.69(15)
P2 W1 Mo2 52.06(3)
P1 W1 Mo2 49.43(3)
Mo2 P1 Mo1 74.01(4)
Mo2 P1 W1 77.10(4)
Mo1 P1 W1 106.18(5)
C7 P2 Mo1 122.08(18)
C7 P2 W1 122.29(17)
Mo1 P2 W1 115.53(5)
C7 P2 Mo2 118.47(17)
Mo1 P2 Mo2 74.29(4)
W1 P2 Mo2 79.18(4)
C18 P3 C24 107.9(2)
C18 P3 Mo1 120.28(17)
C24 P3 Mo1 115.85(14)
C18 P3 Mo2 115.95(17)
C24 P3 Mo2 119.66(15)
Mo1 P3 Mo2 74.52(4)
O1 C1 Mo1 174.9(4)
O2 C2 Mo2 171.5(4)
O3 C3 W1 175.0(5)
O4 C4 W1 173.4(5)
O5 C5 W1 177.1(4)
O6 C6 W1 175.8(5)
P2 C7 H7A 109.5
P2 C7 H7B 109.5
H7A C7 H7B 109.5
P2 C7 H7C 109.5
H7A C7 H7C 109.5
H7B C7 H7C 109.5
C9 C8 C12 109.0(8)
C9 C8 Mo1 73.6(5)
C12 C8 Mo1 72.2(5)
C9 C8 H8 125.5
C12 C8 H8 125.5
Mo1 C8 H8 120.4
C8 C9 C10 108.9(8)
C8 C9 Mo1 71.6(5)
C10 C9 Mo1 72.5(5)
C8 C9 H9 125.6
C10 C9 H9 125.5
Mo1 C9 H9 122.1
C11 C10 C9 108.7(8)
C11 C10 Mo1 71.0(5)
C9 C10 Mo1 72.5(5)
C11 C10 H10 125.6
C9 C10 H10 125.7
Mo1 C10 H10 122.5
C10 C11 C12 107.1(8)
C10 C11 Mo1 74.0(5)
C12 C11 Mo1 71.8(5)
C10 C11 H11 126.4
C12 C11 H11 126.4
Mo1 C11 H11 119.7
C8 C12 C11 106.1(8)
C8 C12 Mo1 72.2(5)
C11 C12 Mo1 70.9(5)
C8 C12 H12 126.9
C11 C12 H12 126.9
Mo1 C12 H12 121.7
C9B C8B C12B 108.6(13)
C9B C8B Mo1 72.8(8)
C12B C8B Mo1 73.8(8)
C9B C8B H8B 125.7
C12B C8B H8B 125.7
Mo1 C8B H8B 119.5
C8B C9B C10B 108.9(12)
C8B C9B Mo1 72.8(8)
C10B C9B Mo1 74.4(7)
C8B C9B H9B 125.6
C10B C9B H9B 125.5
Mo1 C9B H9B 119.1
C9B C10B C11B 107.0(11)
C9B C10B Mo1 70.9(7)
C11B C10B Mo1 72.3(6)
C9B C10B H10B 126.5
C11B C10B H10B 126.5
Mo1 C10B H10B 122
C12B C11B C10B 106.7(10)
C12B C11B Mo1 72.1(6)
C10B C11B Mo1 72.4(6)
C12B C11B H11B 126.6
C10B C11B H11B 126.7
Mo1 C11B H11B 120.7
C8B C12B C11B 108.9(12)
C8B C12B Mo1 71.7(8)
C11B C12B Mo1 73.5(6)
C8B C12B H12B 125.5
C11B C12B H12B 125.6
Mo1 C12B H12B 121
C17 C13 C14 108.1(5)
C17 C13 Mo2 73.6(3)
C14 C13 Mo2 71.4(3)
C17 C13 H13 126
C14 C13 H13 126
Mo2 C13 H13 120.8
C15 C14 C13 107.7(4)
C15 C14 Mo2 72.2(3)
C13 C14 Mo2 73.3(3)
C15 C14 H14 126.1
C13 C14 H14 126.1
Mo2 C14 H14 120.2
C16 C15 C14 107.6(5)
C16 C15 Mo2 72.9(3)
C14 C15 Mo2 72.4(3)
C16 C15 H15 126.2
C14 C15 H15 126.2
Mo2 C15 H15 120.4
C17 C16 C15 108.1(5)
C17 C16 Mo2 74.0(3)
C15 C16 Mo2 71.8(3)
C17 C16 H16 126
C15 C16 H16 126
Mo2 C16 H16 120.1
C13 C17 C16 108.5(5)
C13 C17 Mo2 71.9(3)
C16 C17 Mo2 71.3(3)
C13 C17 H17 125.8
C16 C17 H17 125.8
Mo2 C17 H17 122.7
C23 C18 C19 112.9(4)
C23 C18 P3 116.0(4)
C19 C18 P3 115.4(3)
C23 C18 H18 103.5
C19 C18 H18 103.5
P3 C18 H18 103.5
C20 C19 C18 110.7(4)
C20 C19 H19A 109.5
C18 C19 H19A 109.5
C20 C19 H19B 109.5
C18 C19 H19B 109.5
H19A C19 H19B 108.1
C21 C20 C19 113.0(5)
C21 C20 H20A 109
C19 C20 H20A 109
C21 C20 H20B 109
C19 C20 H20B 109
H20A C20 H20B 107.8
C20 C21 C22 111.9(5)
C20 C21 H21A 109.2
C22 C21 H21A 109.2
C20 C21 H21B 109.2
C22 C21 H21B 109.2
H21A C21 H21B 107.9
C21 C22 C23 110.6(5)
C21 C22 H22A 109.5
C23 C22 H22A 109.5
C21 C22 H22B 109.5
C23 C22 H22B 109.5
H22A C22 H22B 108.1
C18 C23 C22 109.7(5)
C18 C23 H23A 109.7
C22 C23 H23A 109.7
C18 C23 H23B 109.7
C22 C23 H23B 109.7
H23A C23 H23B 108.2
C29 C24 C25 109.3(4)
C29 C24 P3 113.3(3)
C25 C24 P3 116.3(3)
C29 C24 H24 105.7
C25 C24 H24 105.7
P3 C24 H24 105.7
C26 C25 C24 111.5(4)
C26 C25 H25A 109.3
C24 C25 H25A 109.3
C26 C25 H25B 109.3
C24 C25 H25B 109.3
H25A C25 H25B 108
C25 C26 C27 110.7(5)
C25 C26 H26A 109.5
C27 C26 H26A 109.5
C25 C26 H26B 109.5
C27 C26 H26B 109.5
H26A C26 H26B 108.1
C28 C27 C26 110.6(5)
C28 C27 H27A 109.5
C26 C27 H27A 109.5
C28 C27 H27B 109.5
C26 C27 H27B 109.5
H27A C27 H27B 108.1
C27 C28 C29 111.5(5)
C27 C28 H28A 109.3
C29 C28 H28A 109.3
C27 C28 H28B 109.3
C29 C28 H28B 109.3
H28A C28 H28B 108
C24 C29 C28 110.7(4)
C24 C29 H29A 109.5
C28 C29 H29A 109.5
C24 C29 H29B 109.5
C28 C29 H29B 109.5
H29A C29 H29B 108.1
C2B Mo1B C57 84.05(18)
C2B Mo1B C58 83.91(19)
C57 Mo1B C58 35.59(18)
C2B Mo1B C56 116.39(18)
C57 Mo1B C56 35.41(17)
C58 Mo1B C56 58.83(18)
C2B Mo1B C60 140.33(18)
C57 Mo1B C60 58.59(17)
C58 Mo1B C60 58.30(18)
C56 Mo1B C60 35.11(17)
C2B Mo1B C59 115.63(18)
C57 Mo1B C59 58.32(17)
C58 Mo1B C59 34.80(18)
C56 Mo1B C59 58.08(17)
C60 Mo1B C59 34.66(17)
C2B Mo1B P1B 65.96(13)
C57 Mo1B P1B 141.91(13)
C58 Mo1B P1B 147.78(13)
C56 Mo1B P1B 144.82(13)
C60 Mo1B P1B 153.39(12)
C59 Mo1B P1B 155.99(12)
C2B Mo1B P3B 96.70(14)
C57 Mo1B P3B 137.06(13)
C58 Mo1B P3B 101.58(13)
C56 Mo1B P3B 136.97(13)
C60 Mo1B P3B 101.98(13)
C59 Mo1B P3B 83.75(13)
P1B Mo1B P3B 72.39(5)
C2B Mo1B P2B 121.24(14)
C57 Mo1B P2B 114.22(13)
C58 Mo1B P2B 142.70(13)
C56 Mo1B P2B 84.34(13)
C60 Mo1B P2B 88.69(13)
C59 Mo1B P2B 121.42(13)
P1B Mo1B P2B 67.87(4)
P3B Mo1B P2B 102.00(4)
C2B Mo1B Mo2B 116.55(13)
C57 Mo1B Mo2B 158.44(13)
C58 Mo1B Mo2B 145.54(13)
C56 Mo1B Mo2B 123.14(12)
C60 Mo1B Mo2B 102.37(12)
C59 Mo1B Mo2B 112.85(12)
P1B Mo1B Mo2B 53.31(3)
P3B Mo1B Mo2B 51.36(3)
P2B Mo1B Mo2B 50.87(3)
C2B Mo1B W1B 74.19(13)
C57 Mo1B W1B 97.15(13)
C58 Mo1B W1B 130.34(13)
C56 Mo1B W1B 92.06(13)
C60 Mo1B W1B 119.87(13)
C59 Mo1B W1B 150.10(12)
P1B Mo1B W1B 53.63(3)
P3B Mo1B W1B 124.51(3)
P2B Mo1B W1B 49.38(3)
Mo2B Mo1B W1B 83.478(16)
C1B Mo2B C55 84.7(3)
C1B Mo2B C52B 137.2(4)
C55 Mo2B C52B 60.9(5)
C1B Mo2B C51 93.4(3)
C55 Mo2B C51 35.7(4)
C52B Mo2B C51 43.8(5)
C1B Mo2B C53B 135.4(4)
C55 Mo2B C53B 52.9(4)
C52B Mo2B C53B 35.0(5)
C51 Mo2B C53B 61.4(4)
C1B Mo2B C51B 101.4(4)
C55 Mo2B C51B 43.1(5)
C52B Mo2B C51B 36.1(5)
C51 Mo2B C51B 9.6(4)
C53B Mo2B C51B 58.8(5)
C1B Mo2B C52 128.5(3)
C55 Mo2B C52 59.2(4)
C52B Mo2B C52 10.5(4)
C51 Mo2B C52 35.9(4)
C53B Mo2B C52 43.9(5)
C51B Mo2B C52 27.2(4)
C1B Mo2B C54 111.8(3)
C55 Mo2B C54 35.5(4)
C52B Mo2B C54 52.8(5)
C51 Mo2B C54 59.2(4)
C53B Mo2B C54 24.3(4)
C51B Mo2B C54 61.2(4)
C52 Mo2B C54 58.5(3)
C1B Mo2B C53 143.1(3)
C55 Mo2B C53 58.5(4)
C52B Mo2B C53 25.3(4)
C51 Mo2B C53 59.0(4)
C53B Mo2B C53 11.2(4)
C51B Mo2B C53 54.4(4)
C52 Mo2B C53 35.1(3)
C54 Mo2B C53 34.6(3)
C1B Mo2B C55B 82.5(4)
C55 Mo2B C55B 10.2(4)
C52B Mo2B C55B 59.0(5)
C51 Mo2B C55B 26.9(4)
C53B Mo2B C55B 58.1(5)
C51B Mo2B C55B 35.3(5)
C52 Mo2B C55B 55.3(4)
C54 Mo2B C55B 44.0(4)
C53 Mo2B C55B 61.8(4)
C1B Mo2B C54B 99.9(4)
C55 Mo2B C54B 25.4(4)
C52B Mo2B C54B 59.5(5)
C51 Mo2B C54B 55.0(4)
C53B Mo2B C54B 35.7(5)
C51B Mo2B C54B 59.2(5)
C52 Mo2B C54B 63.0(4)
C54 Mo2B C54B 12.2(4)
C53 Mo2B C54B 45.2(4)
C55B Mo2B C54B 34.9(5)
C1B Mo2B P2B 83.84(15)
C55 Mo2B P2B 113.7(3)
C52B Mo2B P2B 131.3(4)
C51 Mo2B P2B 149.3(3)
C53B Mo2B P2B 99.9(4)
C51B Mo2B P2B 154.3(4)
C52 Mo2B P2B 141.8(3)
C54 Mo2B P2B 93.4(2)
C53 Mo2B P2B 107.2(3)
C55B Mo2B P2B 123.1(4)
C54B Mo2B P2B 95.2(3)
C4B W1B C6B 111.1(2)
C4B W1B C5B 81.3(2)
C6B W1B C5B 81.1(2)
C4B W1B C3B 84.0(2)
C6B W1B C3B 84.3(2)
C5B W1B C3B 153.9(2)
C4B W1B P2B 91.07(16)
C6B W1B P2B 157.77(14)
C5B W1B P2B 104.01(16)
C3B W1B P2B 97.74(16)
C4B W1B P1B 147.17(15)
C6B W1B P1B 92.03(14)
C5B W1B P1B 126.62(15)
C3B W1B P1B 75.21(15)
P2B W1B P1B 67.38(4)
C4B W1B Mo1B 133.68(15)
C6B W1B Mo1B 108.47(14)
C5B W1B Mo1B 82.07(15)
C3B W1B Mo1B 123.26(15)
P2B W1B Mo1B 52.15(3)
P1B W1B Mo1B 50.06(3)
Mo1B P1B Mo2B 74.21(4)
Mo1B P1B W1B 76.30(4)
Mo2B P1B W1B 106.51(5)
C7B P2B Mo2B 121.6(2)
C7B P2B W1B 123.05(19)
Mo2B P2B W1B 115.15(5)
C7B P2B Mo1B 120.11(19)
Mo2B P2B Mo1B 74.80(4)
W1B P2B Mo1B 78.47(4)
C61 P3B C71 107.9(2)
C61 P3B Mo2B 119.24(15)
C71 P3B Mo2B 116.94(14)
C61 P3B Mo1B 116.24(15)
C71 P3B Mo1B 119.22(15)
Mo2B P3B Mo1B 74.61(4)
O1B C1B Mo2B 174.1(4)
O2B C2B Mo1B 172.9(4)
O3B C3B W1B 177.4(5)
O4B C4B W1B 173.7(5)
O5B C5B W1B 173.8(5)
O6B C6B W1B 177.4(4)
P2B C7B H7B1 109.5
P2B C7B H7B2 109.5
H7B1 C7B H7B2 109.5
P2B C7B H7B3 109.5
H7B1 C7B H7B3 109.5
H7B2 C7B H7B3 109.5
C55 C51 C52 106.7(9)
C55 C51 Mo2B 71.6(6)
C52 C51 Mo2B 72.3(6)
C55 C51 H51 126.6
C52 C51 H51 126.6
Mo2B C51 H51 121.2
C53 C52 C51 108.2(9)
C53 C52 Mo2B 73.7(6)
C51 C52 Mo2B 71.8(6)
C53 C52 H52 125.9
C51 C52 H52 125.9
Mo2B C52 H52 120.4
C54 C53 C52 108.6(9)
C54 C53 Mo2B 72.2(5)
C52 C53 Mo2B 71.2(5)
C54 C53 H53 125.7
C52 C53 H53 125.7
Mo2B C53 H53 122.5
C53 C54 C55 107.9(9)
C53 C54 Mo2B 73.2(5)
C55 C54 Mo2B 70.7(6)
C53 C54 H54 126
C55 C54 H54 126
Mo2B C54 H54 121.8
C51 C55 C54 108.6(10)
C51 C55 Mo2B 72.7(6)
C54 C55 Mo2B 73.8(6)
C51 C55 H55 125.7
C54 C55 H55 125.7
Mo2B C55 H55 119.6
C55B C51B C52B 107.6(13)
C55B C51B Mo2B 74.4(8)
C52B C51B Mo2B 71.3(8)
C55B C51B H51B 126.2
C52B C51B H51B 126.2
Mo2B C51B H51B 120
C53B C52B C51B 107.5(13)
C53B C52B Mo2B 73.1(8)
C51B C52B Mo2B 72.6(8)
C53B C52B H52B 126.2
C51B C52B H52B 126.2
Mo2B C52B H52B 119.9
C52B C53B C54B 110.4(12)
C52B C53B Mo2B 71.9(8)
C54B C53B Mo2B 74.4(7)
C52B C53B H53B 124.8
C54B C53B H53B 124.8
Mo2B C53B H53B 120.4
C55B C54B C53B 105.5(12)
C55B C54B Mo2B 72.4(7)
C53B C54B Mo2B 69.9(7)
C55B C54B H54B 127.3
C53B C54B H54B 127.3
Mo2B C54B H54B 122.3
C51B C55B C54B 109.1(12)
C51B C55B Mo2B 70.3(7)
C54B C55B Mo2B 72.7(8)
C51B C55B H55B 125.5
C54B C55B H55B 125.5
Mo2B C55B H55B 123.1
C57 C56 C60 108.1(4)
C57 C56 Mo1B 71.9(3)
C60 C56 Mo1B 73.7(3)
C57 C56 H56 125.9
C60 C56 H56 125.9
Mo1B C56 H56 120.3
C56 C57 C58 107.6(4)
C56 C57 Mo1B 72.7(3)
C58 C57 Mo1B 72.5(3)
C56 C57 H57 126.2
C58 C57 H57 126.2
Mo1B C57 H57 120.4
C59 C58 C57 108.1(5)
C59 C58 Mo1B 74.5(3)
C57 C58 Mo1B 71.9(3)
C59 C58 H58 126
C57 C58 H58 126
Mo1B C58 H58 119.5
C58 C59 C60 108.3(5)
C58 C59 Mo1B 70.7(3)
C60 C59 Mo1B 72.1(3)
C58 C59 H59 125.9
C60 C59 H59 125.9
Mo1B C59 H59 123
C59 C60 C56 107.9(4)
C59 C60 Mo1B 73.3(3)
C56 C60 Mo1B 71.2(3)
C59 C60 H60 126.1
C56 C60 H60 126.1
Mo1B C60 H60 121.2
C62 C61 C66 110.3(4)
C62 C61 P3B 113.9(3)
C66 C61 P3B 115.8(3)
C62 C61 H61 105.2
C66 C61 H61 105.2
P3B C61 H61 105.2
C61 C62 C63 110.9(4)
C61 C62 H62A 109.5
C63 C62 H62A 109.5
C61 C62 H62B 109.5
C63 C62 H62B 109.5
H62A C62 H62B 108
C64 C63 C62 111.3(4)
C64 C63 H63A 109.4
C62 C63 H63A 109.4
C64 C63 H63B 109.4
C62 C63 H63B 109.4
H63A C63 H63B 108
C63 C64 C65 111.3(4)
C63 C64 H64A 109.4
C65 C64 H64A 109.4
C63 C64 H64B 109.4
C65 C64 H64B 109.4
H64A C64 H64B 108
C64 C65 C66 110.6(4)
C64 C65 H65A 109.5
C66 C65 H65A 109.5
C64 C65 H65B 109.5
C66 C65 H65B 109.5
H65A C65 H65B 108.1
C65 C66 C61 110.3(4)
C65 C66 H66A 109.6
C61 C66 H66A 109.6
C65 C66 H66B 109.6
C61 C66 H66B 109.6
H66A C66 H66B 108.1
C76 C71 C72 110.0(4)
C76 C71 P3B 114.3(3)
C72 C71 P3B 115.7(3)
C76 C71 H71 105.2
C72 C71 H71 105.2
P3B C71 H71 105.2
C73 C72 C71 110.9(4)
C73 C72 H72A 109.5
C71 C72 H72A 109.5
C73 C72 H72B 109.5
C71 C72 H72B 109.5
H72A C72 H72B 108.1
C72 C73 C74 112.1(4)
C72 C73 H73A 109.2
C74 C73 H73A 109.2
C72 C73 H73B 109.2
C74 C73 H73B 109.2
H73A C73 H73B 107.9
C73 C74 C75 110.8(4)
C73 C74 H74A 109.5
C75 C74 H74A 109.5
C73 C74 H74B 109.5
C75 C74 H74B 109.5
H74A C74 H74B 108.1
C76 C75 C74 111.8(4)
C76 C75 H75A 109.2
C74 C75 H75A 109.2
C76 C75 H75B 109.2
C74 C75 H75B 109.2
H75A C75 H75B 107.9
C75 C76 C71 110.5(4)
C75 C76 H76A 109.6
C71 C76 H76A 109.6
C75 C76 H76B 109.6
C71 C76 H76B 109.6
H76A C76 H76B 108.1
Cl1 C80 Cl2 106.4(5)
Cl1 C80 H80A 110.5
Cl2 C80 H80A 110.5
Cl1 C80 H80B 110.5
Cl2 C80 H80B 110.5
H80A C80 H80B 108.6

loop_
_geom_bond_atom_site_label_1
_geom_bond_atom_site_label_2
_geom_bond_distance
Mo1 C1 1.979(5)
Mo1 C8B 2.305(14)
Mo1 C9B 2.305(11)
Mo1 C11 2.317(9)
Mo1 C12 2.329(9)
Mo1 C8 2.329(8)
Mo1 C12B 2.332(11)
Mo1 C11B 2.349(9)
Mo1 C10B 2.350(13)
Mo1 C9 2.355(9)
Mo1 C10 2.355(9)
Mo1 P2 2.3988(13)
Mo2 C2 1.993(5)
Mo2 C15 2.313(5)
Mo2 C14 2.315(4)
Mo2 C16 2.327(5)
Mo2 C13 2.339(5)
Mo2 C17 2.361(5)
Mo2 P1 2.4518(13)
Mo2 P3 2.5012(12)
Mo2 P2 2.5264(13)
Mo2 W1 3.1464(10)
W1 C3 1.993(5)
W1 C5 2.007(5)
W1 C6 2.021(5)
W1 C4 2.042(5)
W1 P2 2.4086(13)
W1 P1 2.5936(13)
P2 C7 1.851(5)
P3 C18 1.861(5)
P3 C24 1.868(5)
O1 C1 1.155(6)
O2 C2 1.149(6)
O3 C3 1.143(6)
O4 C4 1.140(6)
O5 C5 1.148(6)
O6 C6 1.159(6)
C7 H7A 0.96
C7 H7B 0.96
C7 H7C 0.96
C8 C9 1.403(13)
C8 C12 1.421(14)
C8 H8 0.93
C9 C10 1.418(13)
C9 H9 0.93
C10 C11 1.405(13)
C10 H10 0.93
C11 C12 1.486(15)
C11 H11 0.93
C12 H12 0.93
C8B C9B 1.36(2)
C8B C12B 1.38(2)
C8B H8B 0.93
C9B C10B 1.388(18)
C9B H9B 0.93
C10B C11B 1.422(17)
C10B H10B 0.93
C11B C12B 1.385(17)
C11B H11B 0.93
C12B H12B 0.93
C13 C17 1.394(8)
C13 C14 1.411(7)
C13 H13 0.93
C14 C15 1.410(7)
C14 H14 0.93
C15 C16 1.409(8)
C15 H15 0.93
C16 C17 1.399(8)
C16 H16 0.93
C17 H17 0.93
C18 C23 1.500(7)
C18 C19 1.527(6)
C18 H18 0.98
C19 C20 1.523(7)
C19 H19A 0.97
C19 H19B 0.97
C20 C21 1.480(9)
C20 H20A 0.97
C20 H20B 0.97
C21 C22 1.507(9)
C21 H21A 0.97
C21 H21B 0.97
C22 C23 1.559(8)
C22 H22A 0.97
C22 H22B 0.97
C23 H23A 0.97
C23 H23B 0.97
C24 C29 1.532(6)
C24 C25 1.534(6)
C24 H24 0.98
C25 C26 1.519(7)
C25 H25A 0.97
C25 H25B 0.97
C26 C27 1.539(8)
C26 H26A 0.97
C26 H26B 0.97
C27 C28 1.523(8)
C27 H27A 0.97
C27 H27B 0.97
C28 C29 1.535(7)
C28 H28A 0.97
C28 H28B 0.97
C29 H29A 0.97
C29 H29B 0.97
Mo1B C2B 1.995(5)
Mo1B C57 2.314(4)
Mo1B C58 2.322(4)
Mo1B C56 2.325(4)
Mo1B C60 2.357(5)
Mo1B C59 2.372(5)
Mo1B P1B 2.4584(14)
Mo1B P3B 2.5035(13)
Mo1B P2B 2.5105(13)
Mo1B Mo2B 2.9823(9)
Mo1B W1B 3.1151(9)
Mo2B C1B 1.976(6)
Mo2B C55 2.308(10)
Mo2B C52B 2.308(15)
Mo2B C51 2.322(10)
Mo2B C53B 2.322(13)
Mo2B C51B 2.326(14)
Mo2B C52 2.330(10)
Mo2B C54 2.349(9)
Mo2B C53 2.361(9)
Mo2B C55B 2.379(13)
Mo2B C54B 2.383(13)
Mo2B P2B 2.3974(14)
W1B C4B 1.993(5)
W1B C6B 2.017(5)
W1B C5B 2.030(5)
W1B C3B 2.033(5)
W1B P2B 2.4131(13)
W1B P1B 2.5818(13)
P2B C7B 1.850(5)
P3B C61 1.866(5)
P3B C71 1.874(5)
O1B C1B 1.157(6)
O2B C2B 1.148(6)
O3B C3B 1.146(6)
O4B C4B 1.146(6)
O5B C5B 1.143(6)
O6B C6B 1.144(6)
C7B H7B1 0.96
C7B H7B2 0.96
C7B H7B3 0.96
C51 C55 1.420(15)
C51 C52 1.434(15)
C51 H51 0.93
C52 C53 1.414(14)
C52 H52 0.93
C53 C54 1.402(14)
C53 H53 0.93
C54 C55 1.422(15)
C54 H54 0.93
C55 H55 0.93
C51B C55B 1.43(2)
C51B C52B 1.43(2)
C51B H51B 0.93
C52B C53B 1.39(2)
C52B H52B 0.93
C53B C54B 1.44(2)
C53B H53B 0.93
C54B C55B 1.429(19)
C54B H54B 0.93
C55B H55B 0.93
C56 C57 1.411(7)
C56 C60 1.412(7)
C56 H56 0.93
C57 C58 1.417(7)
C57 H57 0.93
C58 C59 1.404(7)
C58 H58 0.93
C59 C60 1.408(7)
C59 H59 0.93
C60 H60 0.93
C61 C62 1.530(6)
C61 C66 1.538(6)
C61 H61 0.98
C62 C63 1.532(7)
C62 H62A 0.97
C62 H62B 0.97
C63 C64 1.522(7)
C63 H63A 0.97
C63 H63B 0.97
C64 C65 1.524(7)
C64 H64A 0.97
C64 H64B 0.97
C65 C66 1.533(7)
C65 H65A 0.97
C65 H65B 0.97
C66 H66A 0.97
C66 H66B 0.97
C71 C76 1.536(6)
C71 C72 1.538(6)
C71 H71 0.98
C72 C73 1.516(7)
C72 H72A 0.97
C72 H72B 0.97
C73 C74 1.522(7)
C73 H73A 0.97
C73 H73B 0.97
C74 C75 1.526(7)
C74 H74A 0.97
C74 H74B 0.97
C75 C76 1.525(7)
C75 H75A 0.97
C75 H75B 0.97
C76 H76A 0.97
C76 H76B 0.97
C80 Cl1 1.711(11)
C80 Cl2 1.847(13)
C80 H80A 0.97
C80 H80B 0.97
